data_7133478
loop_
_publ_author_name
'Anferov, Sophie W.'
'Krupinski, Alexandra'
'Anderson, John S.'

_publ_section_title
;
 Synthesis of a potassium capped terminal cobalt-oxido complex.
;
_journal_issue 71
_journal_name_full 'Chemical communications (Cambridge, England)'
_journal_page_first 9562
_journal_page_last 9565
_journal_paper_doi 10.1039/d4cc03014a
_journal_volume 60
_journal_year 2024
_chemical_formula_moiety 'C28 H34 Co K N5 O'
_chemical_formula_sum 'C28 H34 Co K N5 O'
_chemical_formula_weight 554.63
_chemical_name_systematic '[[tBu,TolDHP]CoOK]2'
_chemical_properties_physical Air-sensitive,Moisture-sensitive,Heat-sensitive,Oxygen-sensitive
_space_group_crystal_system triclinic
_space_group_IT_number 2
_space_group_name_Hall '-P 1'
_space_group_name_H-M_alt 'P -1'
_atom_sites_solution_hydrogens mixed
_atom_sites_solution_primary dual
_audit_creation_date 2023-05-26
_audit_creation_method
;
Olex2 1.5
(compiled 2023.03.06 svn.rbb2c1857 for OlexSys, GUI svn.r6748)
;
_audit_update_record
;
2024-06-19 deposited with the CCDC.	2024-08-07 downloaded from the CCDC.
;
_cell_angle_alpha 89.533(19)
_cell_angle_beta 73.197(17)
_cell_angle_gamma 64.696(15)
_cell_formula_units_Z 2
_cell_length_a 10.153(7)
_cell_length_b 11.686(8)
_cell_length_c 13.651(10)
_cell_measurement_reflns_used 1128
_cell_measurement_temperature 100.02
_cell_measurement_theta_max 22.41
_cell_measurement_theta_min 2.28
_cell_volume 1389.2(17)
_computing_cell_refinement 'APEX4, v.2021.4-0 (Bruker AXS Inc., 2021)'
_computing_data_collection 'APEX3 v.2015.9-0 (Bruker AXS Inc., 2015)'
_computing_data_reduction 'APEX4, v.2021.4-0 (Bruker AXS Inc., 2021)'
_computing_molecular_graphics 'Olex2 1.5 (Dolomanov et al., 2009)'
_computing_publication_material 'Olex2 1.5 (Dolomanov et al., 2009)'
_computing_structure_refinement 'XL-2018/3 (Sheldrick, 2015b)'
_computing_structure_solution 'XT 2018/2 (Sheldrick, 2015a)'
_diffrn_ambient_temperature 100(2)
_diffrn_detector 'Bruker PHOTON 100'
_diffrn_detector_area_resol_mean 10.4167
_diffrn_detector_type CMOS
_diffrn_measured_fraction_theta_full 0.985
_diffrn_measured_fraction_theta_max 0.985
_diffrn_measurement_device_type 'Bruker D8 Venture'
_diffrn_measurement_method 'omega and phi scans'
_diffrn_radiation_monochromator mirrors
_diffrn_radiation_type MoK\a
_diffrn_radiation_wavelength 0.71073
_diffrn_reflns_av_R_equivalents 0.2607
_diffrn_reflns_av_unetI/netI 0.2678
_diffrn_reflns_Laue_measured_fraction_full 0.985
_diffrn_reflns_Laue_measured_fraction_max 0.985
_diffrn_reflns_limit_h_max 11
_diffrn_reflns_limit_h_min -11
_diffrn_reflns_limit_k_max 13
_diffrn_reflns_limit_k_min -12
_diffrn_reflns_limit_l_max 15
_diffrn_reflns_limit_l_min -15
_diffrn_reflns_number 14083
_diffrn_reflns_point_group_measured_fraction_full 0.985
_diffrn_reflns_point_group_measured_fraction_max 0.985
_diffrn_reflns_theta_full 23.459
_diffrn_reflns_theta_max 23.459
_diffrn_reflns_theta_min 2.283
_diffrn_source 'micro-focus X-ray tube'
_diffrn_source_current 1.0
_diffrn_source_power 0.05
_diffrn_source_type 'INCOATEC ImuS'
_diffrn_source_voltage 50.0
_diffrn_standards_number 0
_exptl_absorpt_coefficient_mu 0.797
_exptl_absorpt_correction_T_max 0.7446
_exptl_absorpt_correction_T_min 0.4624
_exptl_absorpt_correction_type multi-scan
_exptl_absorpt_process_details
;
SADABS-2016/2 (Bruker,2016/2) was used for absorption correction.
wR2(int) was 0.1297 before and 0.0892 after correction.
The Ratio of minimum to maximum transmission is 0.6210.
The \l/2 correction factor is Not present.
;
_exptl_crystal_colour 'clear dark violet'
_exptl_crystal_colour_lustre clear
_exptl_crystal_colour_modifier dark
_exptl_crystal_colour_primary violet
_exptl_crystal_density_diffrn 1.326
_exptl_crystal_description needle
_exptl_crystal_F_000 582
_exptl_crystal_recrystallization_method 'Re-crystallisation from solvent: petroleum ether'
_exptl_crystal_size_max 0.242
_exptl_crystal_size_mid 0.072
_exptl_crystal_size_min 0.052
_refine_diff_density_max 1.758
_refine_diff_density_min -0.990
_refine_diff_density_rms 0.179
_refine_ls_extinction_method none
_refine_ls_goodness_of_fit_ref 1.115
_refine_ls_hydrogen_treatment mixed
_refine_ls_matrix_type full
_refine_ls_number_parameters 261
_refine_ls_number_reflns 4025
_refine_ls_number_restraints 216
_refine_ls_restrained_S_all 1.084
_refine_ls_R_factor_all 0.2880
_refine_ls_R_factor_gt 0.1435
_refine_ls_shift/su_max 0.000
_refine_ls_shift/su_mean 0.000
_refine_ls_structure_factor_coef Fsqd
_refine_ls_weighting_details 'w=1/[\s^2^(Fo^2^)+(0.2000P)^2^] where P=(Fo^2^+2Fc^2^)/3'
_refine_ls_weighting_scheme calc
_refine_ls_wR_factor_gt 0.3264
_refine_ls_wR_factor_ref 0.4058
_reflns_Friedel_coverage 0.000
_reflns_number_gt 1757
_reflns_number_total 4025
_reflns_threshold_expression 'I > 2\s(I)'
_cod_data_source_file d4cc03014a3.cif
_cod_data_source_block 0998_sw_jsa1
_cod_depositor_comments 'Adding full bibliography for 7133478--7133479.cif.'
_cod_original_cell_volume 1389.1(17)
_cod_database_code 7133478
_shelx_shelxl_version_number 2018/3
_shelx_space_group_comment
;
The symmetry employed for this shelxl refinement is uniquely defined
by the following loop, which should always be used as a source of
symmetry information in preference to the above space-group names.
They are only intended as comments.
;
_shelx_estimated_absorpt_t_max 0.960
_shelx_estimated_absorpt_t_min 0.831
_olex2_refinement_description
;
1. Uiso/Uaniso restraints and constraints
Uanis(C00Z) \\sim Ueq, Uanis(C00I) \\sim Ueq, Uanis(N007) \\sim Ueq,
Uanis(C00L) \\sim Ueq, Uanis(C00U) \\sim Ueq, Uanis(C00A) \\sim Ueq,
Uanis(C00B) \\sim Ueq, Uanis(C00W) \\sim Ueq, Uanis(C00H) \\sim Ueq,
Uanis(C00V) \\sim Ueq, Uanis(O003) \\sim Ueq, Uanis(K002) \\sim Ueq,
Uanis(C00S) \\sim Ueq, Uanis(Co01) \\sim Ueq, Uanis(N006) \\sim Ueq,
Uanis(C00Q) \\sim Ueq, Uanis(C00T) \\sim Ueq, Uanis(C00O) \\sim Ueq,
Uanis(C00N) \\sim Ueq, Uanis(C00G) \\sim Ueq, Uanis(C00K) \\sim Ueq,
Uanis(C00P) \\sim Ueq, Uanis(C00R) \\sim Ueq, Uanis(C00J) \\sim Ueq,
Uanis(C00M) \\sim Ueq, Uanis(C00D) \\sim Ueq, Uanis(C00X) \\sim Ueq,
Uanis(C00Y) \\sim Ueq, Uanis(C009) \\sim Ueq, Uanis(C00F) \\sim Ueq,
Uanis(N005) \\sim Ueq, Uanis(N004) \\sim Ueq, Uanis(N008) \\sim Ueq,
Uanis(C010) \\sim Ueq, Uanis(C00C) \\sim Ueq, Uanis(C00E) \\sim Ueq: with sigma
of 0.1 and sigma for terminal atoms of 0.2
Uanis(N008) = Uanis(N006) = Uanis(N005)
Uanis(C009) = Uanis(C00I) = Uanis(C00Q) = Uanis(C00C)
Uanis(C00A) = Uanis(C00E)
Uanis(C00R) = Uanis(C00Y)
Uanis(C00J) = Uanis(C00V) = Uanis(C00N) = Uanis(C00W) = Uanis(C00M) =
Uanis(C00K) = Uanis(C00O)
2.a Aromatic/amide H refined with riding coordinates:
 C00F(H00F), C00G(H00G), C00H(H00H), C00K(H00K), C00L(H00L), C00O(H00O),
 C00P(H00P), C00S(H00S)
2.b Idealised Me refined as rotating group:
 C00N(H00A,H00B,H00C), C00T(H00D,H00E,H00I), C00U(H00N,H00Q,H00R), C00V(H00T,
 H00U,H00V), C00W(H00W,H00X,H00Y), C00X(H00Z,H,HA), C00Z(H00,HB,HC), C010(H01A,
 H01B,H01C)
;
_olex2_submission_special_instructions 'No special instructions were received'

loop_
_space_group_symop_operation_xyz
'x, y, z'
'-x, -y, -z'

loop_
_atom_site_label
_atom_site_type_symbol
_atom_site_fract_x
_atom_site_fract_y
_atom_site_fract_z
_atom_site_U_iso_or_equiv
_atom_site_adp_type
_atom_site_occupancy
_atom_site_site_symmetry_order
_atom_site_calc_flag
_atom_site_refinement_flags_posn
_atom_site_refinement_flags_adp
_atom_site_refinement_flags_occupancy
_atom_site_disorder_assembly
_atom_site_disorder_group
Co01 Co 0.6108(2) 0.6911(2) 0.45589(19) 0.0379(9) Uani 1 1 d . U . . .
K002 K 0.5909(4) 0.4454(4) 0.3590(3) 0.0473(12) Uani 1 1 d . U . . .
O003 O 0.6684(12) 0.5218(11) 0.5004(9) 0.047(3) Uani 1 1 d . U . . .
N004 N 0.3852(14) 0.8482(12) 0.6490(10) 0.034(3) Uani 1 1 d . U . . .
N005 N 0.7061(14) 0.6550(12) 0.3083(11) 0.038(2) Uani 1 1 d . U . . .
N006 N 0.5243(15) 0.8083(12) 0.5820(11) 0.038(2) Uani 1 1 d . U . . .
N007 N 0.6339(15) 0.6654(12) 0.2351(11) 0.042(4) Uani 1 1 d . U . . .
N008 N 0.4081(14) 0.7493(12) 0.4423(11) 0.038(2) Uani 1 1 d . U . . .
C009 C 0.1291(17) 0.8758(15) 0.7103(13) 0.035(2) Uani 1 1 d . U . . .
C00A C 0.2747(17) 0.8080(15) 0.5210(12) 0.033(3) Uani 1 1 d . U . . .
C00B C 0.2702(17) 0.8414(14) 0.6230(13) 0.034(4) Uani 1 1 d . U . . .
C00C C -0.1272(17) 0.9276(15) 0.8914(13) 0.035(2) Uani 1 1 d . U . . .
C00D C 0.4848(16) 0.6999(15) 0.2561(12) 0.029(4) Uani 1 1 d . U . . .
C00E C 0.3698(17) 0.7482(15) 0.3534(12) 0.033(3) Uani 1 1 d . U . . .
C00F C 0.3073(18) 0.6345(16) 0.0650(14) 0.044(5) Uani 1 1 d . U . . .
H00F H 0.239022 0.599408 0.063206 0.053 Uiso 1 1 calc R U . . .
C00G C 0.0856(18) 0.9669(15) 0.7927(13) 0.037(4) Uani 1 1 d . U . . .
H00G H 0.146580 1.010531 0.790314 0.044 Uiso 1 1 calc R U . . .
C00H C -0.0811(17) 0.8344(16) 0.8102(12) 0.039(4) Uani 1 1 d . U . . .
H00H H -0.137506 0.786250 0.814612 0.047 Uiso 1 1 calc R U . . .
C00I C 0.4425(17) 0.6914(15) 0.1612(13) 0.035(2) Uani 1 1 d . U . . .
C00J C 0.2077(19) 0.8046(17) 0.3782(15) 0.0440(19) Uani 1 1 d . U . . .
H00J H 0.162(17) 0.801(13) 0.324(13) 0.053 Uiso 1 1 d . U . . .
C00K C 0.0392(18) 0.8089(17) 0.7257(15) 0.0440(19) Uani 1 1 d . U . . .
H00K H 0.065323 0.742482 0.673637 0.053 Uiso 1 1 calc R U . . .
C00L C 0.478(2) 0.7165(15) -0.0198(13) 0.047(5) Uani 1 1 d . U . . .
H00L H 0.526370 0.742041 -0.080348 0.056 Uiso 1 1 calc R U . . .
C00M C 0.1461(19) 0.8383(18) 0.4841(15) 0.0440(19) Uani 1 1 d . U . . .
H00M H 0.057(17) 0.877(14) 0.514(12) 0.053 Uiso 1 1 d . U . . .
C00N C 0.7465(17) 0.7275(16) 0.6446(14) 0.0440(19) Uani 1 1 d . U . . .
H00A H 0.698726 0.690714 0.700429 0.066 Uiso 1 1 calc R U . . .
H00B H 0.822068 0.746023 0.663646 0.066 Uiso 1 1 calc R U . . .
H00C H 0.797882 0.666610 0.581157 0.066 Uiso 1 1 calc R U . . .
C00O C 0.3390(17) 0.6447(16) 0.1583(14) 0.0440(19) Uani 1 1 d . U . . .
H00O H 0.289276 0.619497 0.218647 0.053 Uiso 1 1 calc R U . . .
C00P C -0.0379(19) 0.9959(15) 0.8751(14) 0.040(4) Uani 1 1 d . U . . .
H00P H -0.067328 1.065627 0.925137 0.047 Uiso 1 1 calc R U . . .
C00Q C 0.3713(17) 0.6729(15) -0.0204(13) 0.035(2) Uani 1 1 d . U . . .
C00R C 0.6264(18) 0.8478(16) 0.6273(14) 0.042(3) Uani 1 1 d . U . . .
C00S C 0.512(2) 0.7226(15) 0.0699(15) 0.049(5) Uani 1 1 d . U . . .
H00S H 0.588648 0.749770 0.068539 0.059 Uiso 1 1 calc R U . . .
C00T C 0.876(2) 0.7481(18) 0.2253(14) 0.055(5) Uani 1 1 d . U . . .
H00D H 0.829235 0.776238 0.170428 0.083 Uiso 1 1 calc R U . . .
H00E H 0.983129 0.733777 0.200515 0.083 Uiso 1 1 calc R U . . .
H00I H 0.819406 0.813984 0.285645 0.083 Uiso 1 1 calc R U . . .
C00U C 0.939(2) 0.5214(18) 0.1655(16) 0.065(6) Uani 1 1 d . U . . .
H00N H 0.928672 0.445584 0.189707 0.097 Uiso 1 1 calc R U . . .
H00Q H 1.048129 0.499761 0.134385 0.097 Uiso 1 1 calc R U . . .
H00R H 0.886088 0.551302 0.114030 0.097 Uiso 1 1 calc R U . . .
C00V C 0.6920(18) 0.9130(16) 0.5424(14) 0.0440(19) Uani 1 1 d . U . . .
H00T H 0.754735 0.851707 0.479521 0.066 Uiso 1 1 calc R U . . .
H00U H 0.755709 0.943762 0.565189 0.066 Uiso 1 1 calc R U . . .
H00V H 0.607611 0.985360 0.528246 0.066 Uiso 1 1 calc R U . . .
C00W C 0.5331(17) 0.9431(16) 0.7244(14) 0.0440(19) Uani 1 1 d . U . . .
H00W H 0.447755 1.015553 0.711258 0.066 Uiso 1 1 calc R U . . .
H00X H 0.598652 0.973490 0.744985 0.066 Uiso 1 1 calc R U . . .
H00Y H 0.492389 0.901828 0.779944 0.066 Uiso 1 1 calc R U . . .
C00X C 0.330(2) 0.6652(17) -0.1195(14) 0.057(5) Uani 1 1 d . U . . .
H00Z H 0.324468 0.584474 -0.129104 0.086 Uiso 1 1 calc R U . . .
H H 0.408584 0.669572 -0.179027 0.086 Uiso 1 1 calc R U . . .
HA H 0.230019 0.736764 -0.113433 0.086 Uiso 1 1 calc R U . . .
C00Y C 0.8694(18) 0.6247(16) 0.2550(14) 0.042(3) Uani 1 1 d . U . . .
C00Z C -0.258(2) 0.9484(19) 0.9859(15) 0.061(6) Uani 1 1 d . U . . .
H00 H -0.354206 0.987671 0.969680 0.092 Uiso 1 1 calc R U . . .
HB H -0.260305 1.004976 1.039787 0.092 Uiso 1 1 calc R U . . .
HC H -0.244059 0.866240 1.010313 0.092 Uiso 1 1 calc R U . . .
C010 C 0.9501(19) 0.5789(18) 0.3362(16) 0.058(6) Uani 1 1 d . U . . .
H01A H 0.898615 0.644229 0.396784 0.087 Uiso 1 1 calc R U . . .
H01B H 1.057464 0.563346 0.307402 0.087 Uiso 1 1 calc R U . . .
H01C H 0.946010 0.499499 0.356471 0.087 Uiso 1 1 calc R U . . .

loop_
_atom_site_aniso_label
_atom_site_aniso_U_11
_atom_site_aniso_U_22
_atom_site_aniso_U_33
_atom_site_aniso_U_23
_atom_site_aniso_U_13
_atom_site_aniso_U_12
Co01 0.0330(14) 0.0559(16) 0.0403(16) 0.0049(12) -0.0248(12) -0.0253(12)
K002 0.058(3) 0.059(3) 0.039(3) 0.007(2) -0.026(2) -0.031(2)
O003 0.040(7) 0.076(9) 0.043(8) 0.004(6) -0.023(6) -0.035(6)
N004 0.034(8) 0.057(9) 0.027(8) 0.016(7) -0.017(7) -0.030(7)
N005 0.035(5) 0.049(5) 0.049(6) 0.007(4) -0.028(5) -0.026(4)
N006 0.035(5) 0.049(5) 0.049(6) 0.007(4) -0.028(5) -0.026(4)
N007 0.039(9) 0.054(9) 0.043(10) 0.004(7) -0.023(8) -0.023(7)
N008 0.035(5) 0.049(5) 0.049(6) 0.007(4) -0.028(5) -0.026(4)
C009 0.032(5) 0.052(6) 0.027(5) 0.004(4) -0.018(4) -0.018(4)
C00A 0.029(7) 0.057(8) 0.026(7) 0.000(6) -0.016(6) -0.025(6)
C00B 0.027(9) 0.034(10) 0.050(12) 0.012(9) -0.026(9) -0.014(8)
C00C 0.032(5) 0.052(6) 0.027(5) 0.004(4) -0.018(4) -0.018(4)
C00D 0.028(9) 0.054(11) 0.018(10) 0.008(8) -0.007(8) -0.032(8)
C00E 0.029(7) 0.057(8) 0.026(7) 0.000(6) -0.016(6) -0.025(6)
C00F 0.038(10) 0.066(12) 0.044(13) 0.006(10) -0.027(9) -0.028(9)
C00G 0.032(10) 0.051(11) 0.038(12) 0.000(9) -0.022(9) -0.020(9)
C00H 0.031(9) 0.082(13) 0.021(10) 0.020(9) -0.015(8) -0.036(9)
C00I 0.032(5) 0.052(6) 0.027(5) 0.004(4) -0.018(4) -0.018(4)
C00J 0.037(4) 0.066(5) 0.049(5) 0.013(4) -0.028(4) -0.033(4)
C00K 0.037(4) 0.066(5) 0.049(5) 0.013(4) -0.028(4) -0.033(4)
C00L 0.066(13) 0.050(12) 0.028(11) 0.010(9) -0.021(10) -0.025(10)
C00M 0.037(4) 0.066(5) 0.049(5) 0.013(4) -0.028(4) -0.033(4)
C00N 0.037(4) 0.066(5) 0.049(5) 0.013(4) -0.028(4) -0.033(4)
C00O 0.037(4) 0.066(5) 0.049(5) 0.013(4) -0.028(4) -0.033(4)
C00P 0.048(11) 0.038(10) 0.036(12) -0.004(9) -0.024(10) -0.015(9)
C00Q 0.032(5) 0.052(6) 0.027(5) 0.004(4) -0.018(4) -0.018(4)
C00R 0.035(7) 0.053(8) 0.050(9) -0.002(7) -0.023(6) -0.024(6)
C00S 0.068(12) 0.048(11) 0.051(14) 0.012(10) -0.041(11) -0.030(10)
C00T 0.048(11) 0.091(15) 0.038(12) 0.018(11) -0.012(10) -0.043(11)
C00U 0.040(11) 0.072(14) 0.074(16) -0.007(12) 0.000(11) -0.029(10)
C00V 0.037(4) 0.066(5) 0.049(5) 0.013(4) -0.028(4) -0.033(4)
C00W 0.037(4) 0.066(5) 0.049(5) 0.013(4) -0.028(4) -0.033(4)
C00X 0.072(13) 0.065(13) 0.041(12) 0.011(10) -0.045(11) -0.018(11)
C00Y 0.035(7) 0.053(8) 0.050(9) -0.002(7) -0.023(6) -0.024(6)
C00Z 0.056(13) 0.093(15) 0.060(15) 0.009(12) -0.033(12) -0.047(12)
C010 0.039(11) 0.076(14) 0.083(16) 0.031(12) -0.041(11) -0.034(10)

loop_
_atom_type_symbol
_atom_type_description
_atom_type_scat_dispersion_real
_atom_type_scat_dispersion_imag
_atom_type_scat_source
C C 0.0033 0.0016 'International Tables Vol C Tables 4.2.6.8 and 6.1.1.4'
H H 0.0000 0.0000 'International Tables Vol C Tables 4.2.6.8 and 6.1.1.4'
Co Co 0.3494 0.9721 'International Tables Vol C Tables 4.2.6.8 and 6.1.1.4'
K K 0.2009 0.2494 'International Tables Vol C Tables 4.2.6.8 and 6.1.1.4'
N N 0.0061 0.0033 'International Tables Vol C Tables 4.2.6.8 and 6.1.1.4'
O O 0.0106 0.0060 'International Tables Vol C Tables 4.2.6.8 and 6.1.1.4'

loop_
_exptl_crystal_face_index_h
_exptl_crystal_face_index_k
_exptl_crystal_face_index_l
_exptl_crystal_face_perp_dist
0.00 1.00 -1.00 0.0600
0.00 -1.00 1.00 0.0100
0.00 -1.00 0.00 0.0580
0.00 0.00 -1.00 0.1090
1.00 1.00 0.00 0.0270
-1.00 -1.00 0.00 0.0370
1.00 0.00 -1.00 0.0720
1.00 -1.00 0.00 0.0390
-1.00 1.00 -1.00 0.0430
0.00 -1.00 -1.00 0.0830
1.00 1.00 -1.00 0.0680

loop_
_geom_angle_atom_site_label_1
_geom_angle_atom_site_label_2
_geom_angle_atom_site_label_3
_geom_angle
_geom_angle_site_symmetry_1
_geom_angle_site_symmetry_3
_geom_angle_publ_flag
K002 Co01 K002 65.36(13) . 2_666 ?
O003 Co01 K002 46.3(3) . 2_666 ?
O003 Co01 K002 51.8(3) . . ?
N005 Co01 K002 133.7(4) . 2_666 ?
N005 Co01 K002 68.3(4) . . ?
N005 Co01 O003 103.6(5) . . ?
N005 Co01 N006 149.4(6) . . ?
N005 Co01 N008 91.8(5) . . ?
N006 Co01 K002 140.4(4) . . ?
N006 Co01 K002 75.7(4) . 2_666 ?
N006 Co01 O003 105.0(5) . . ?
N006 Co01 N008 90.2(5) . . ?
N008 Co01 K002 71.9(4) . . ?
N008 Co01 K002 72.5(4) . 2_666 ?
N008 Co01 O003 107.4(5) . . ?
Co01 K002 N004 154.9(3) . 2_666 ?
Co01 K002 C00A 111.6(3) . 2_666 ?
Co01 K002 C00E 54.2(3) . . ?
O003 K002 Co01 36.6(3) . . ?
O003 K002 Co01 96.2(3) 2_666 . ?
O003 K002 O003 89.3(3) . 2_666 ?
O003 K002 N004 118.4(3) . 2_666 ?
O003 K002 N004 77.6(3) 2_666 2_666 ?
O003 K002 N005 63.7(4) . . ?
O003 K002 N005 125.6(4) 2_666 . ?
O003 K002 N007 123.7(4) 2_666 . ?
O003 K002 N007 88.0(4) . . ?
O003 K002 N008 74.5(3) 2_666 . ?
O003 K002 N008 64.0(3) . . ?
O003 K002 C00A 80.6(4) 2_666 2_666 ?
O003 K002 C00A 75.0(4) . 2_666 ?
O003 K002 C00B 89.9(4) 2_666 2_666 ?
O003 K002 C00B 98.8(4) . 2_666 ?
O003 K002 C00D 101.9(4) 2_666 . ?
O003 K002 C00D 98.4(4) . . ?
O003 K002 C00E 87.6(4) . . ?
O003 K002 C00E 79.2(4) 2_666 . ?
O003 K002 C00X 120.6(4) 2_666 2_665 ?
O003 K002 C00X 150.1(4) . 2_665 ?
N005 K002 Co01 34.9(3) . . ?
N005 K002 N004 156.5(3) . 2_666 ?
N005 K002 N007 25.2(3) . . ?
N005 K002 N008 51.5(3) . . ?
N005 K002 C00A 128.7(3) . 2_666 ?
N005 K002 C00D 44.7(3) . . ?
N005 K002 C00E 55.1(3) . . ?
N005 K002 C00X 96.1(4) . 2_665 ?
N007 K002 Co01 54.6(3) . . ?
N007 K002 N004 147.9(4) . 2_666 ?
N007 K002 N008 54.2(4) . . ?
N007 K002 C00A 150.6(4) . 2_666 ?
N007 K002 C00E 44.5(4) . . ?
N007 K002 C00X 77.0(4) . 2_665 ?
N008 K002 Co01 34.5(2) . . ?
N008 K002 N004 152.0(3) . 2_666 ?
N008 K002 C00A 131.6(4) . 2_666 ?
N008 K002 C00E 24.3(3) . . ?
N008 K002 C00X 122.1(4) . 2_665 ?
C00A K002 N004 43.6(3) 2_666 2_666 ?
C00B K002 Co01 134.5(3) 2_666 . ?
C00B K002 N004 23.8(3) 2_666 2_666 ?
C00B K002 N005 137.6(4) 2_666 . ?
C00B K002 N007 146.0(4) 2_666 . ?
C00B K002 N008 156.3(4) 2_666 . ?
C00B K002 C00A 25.5(4) 2_666 2_666 ?
C00B K002 C00D 159.2(4) 2_666 . ?
C00B K002 C00E 167.3(4) 2_666 . ?
C00B K002 C00X 81.1(5) 2_666 2_665 ?
C00D K002 Co01 61.8(3) . . ?
C00D K002 N004 143.1(4) . 2_666 ?
C00D K002 N007 24.2(3) . . ?
C00D K002 N008 44.4(4) . . ?
C00D K002 C00A 173.1(4) . 2_666 ?
C00D K002 C00E 25.2(4) . . ?
C00D K002 C00X 78.1(4) . 2_665 ?
C00E K002 N004 144.5(3) . 2_666 ?
C00E K002 C00A 153.4(4) . 2_666 ?
C00X K002 Co01 130.6(4) 2_665 . ?
C00X K002 N004 71.2(4) 2_665 2_666 ?
C00X K002 C00A 106.3(4) 2_665 2_666 ?
C00X K002 C00E 98.9(4) 2_665 . ?
Co01 O003 K002 91.6(4) . . ?
Co01 O003 K002 101.4(4) . 2_666 ?
K002 O003 K002 90.7(3) . 2_666 ?
N006 N004 K002 92.0(8) . 2_666 ?
N006 N004 C00B 121.7(13) . . ?
C00B N004 K002 67.0(8) . 2_666 ?
Co01 N005 K002 76.8(4) . . ?
N007 N005 Co01 126.7(10) . . ?
N007 N005 K002 79.5(7) . . ?
N007 N005 C00Y 108.7(13) . . ?
C00Y N005 Co01 124.3(10) . . ?
C00Y N005 K002 123.2(9) . . ?
N004 N006 Co01 126.9(9) . . ?
N004 N006 C00R 110.6(12) . . ?
C00R N006 Co01 121.7(10) . . ?
N005 N007 K002 75.3(8) . . ?
C00D N007 K002 77.4(9) . . ?
C00D N007 N005 124.7(14) . . ?
Co01 N008 K002 73.6(4) . . ?
C00A N008 Co01 124.7(11) . . ?
C00A N008 K002 126.0(10) . . ?
C00A N008 C00E 107.0(12) . . ?
C00E N008 Co01 128.2(11) . . ?
C00E N008 K002 79.8(9) . . ?
C00B C009 K002 60.0(8) . 2_666 ?
C00G C009 K002 132.6(10) . 2_666 ?
C00G C009 C00B 121.6(14) . . ?
C00G C009 C00K 113.9(16) . . ?
C00K C009 K002 77.5(10) . 2_666 ?
C00K C009 C00B 123.9(15) . . ?
N008 C00A K002 86.9(9) . 2_666 ?
N008 C00A C00B 122.4(13) . . ?
N008 C00A C00M 110.3(14) . . ?
C00B C00A K002 67.2(8) . 2_666 ?
C00B C00A C00M 127.2(15) . . ?
C00M C00A K002 122.9(11) . 2_666 ?
N004 C00B K002 89.2(8) . 2_666 ?
N004 C00B C009 114.1(14) . . ?
N004 C00B C00A 125.9(14) . . ?
C009 C00B K002 95.5(9) . 2_666 ?
C00A C00B K002 87.4(9) . 2_666 ?
C00A C00B C009 120.0(13) . . ?
C00H C00C C00P 113.6(15) . . ?
C00H C00C C00Z 121.1(15) . . ?
C00P C00C C00Z 125.3(16) . . ?
N007 C00D K002 78.5(9) . . ?
N007 C00D C00E 127.2(14) . . ?
N007 C00D C00I 112.4(13) . . ?
C00E C00D K002 82.4(9) . . ?
C00E C00D C00I 120.2(13) . . ?
C00I C00D K002 115.4(10) . . ?
N008 C00E K002 75.9(8) . . ?
N008 C00E C00D 120.8(13) . . ?
N008 C00E C00J 109.5(14) . . ?
C00D C00E K002 72.4(9) . . ?
C00D C00E C00J 129.7(15) . . ?
C00J C00E K002 125.3(11) . . ?
C00O C00F H00F 119.2 . . ?
C00Q C00F H00F 119.2 . . ?
C00Q C00F C00O 121.6(15) . . ?
C009 C00G H00G 118.5 . . ?
C00P C00G C009 123.0(15) . . ?
C00P C00G H00G 118.5 . . ?
C00C C00H H00H 118.5 . . ?
C00K C00H C00C 123.1(16) . . ?
C00K C00H H00H 118.5 . . ?
C00O C00I C00D 122.4(15) . . ?
C00S C00I C00D 121.1(14) . . ?
C00S C00I C00O 116.4(15) . . ?
C00E C00J H00J 119(9) . . ?
C00M C00J C00E 107.4(15) . . ?
C00M C00J H00J 133(9) . . ?
K002 C00K H00K 59.2 2_666 . ?
C009 C00K K002 79.4(9) . 2_666 ?
C009 C00K H00K 118.4 . . ?
C00H C00K K002 132.2(11) . 2_666 ?
C00H C00K C009 123.2(17) . . ?
C00H C00K H00K 118.4 . . ?
C00Q C00L H00L 120.5 . . ?
C00S C00L H00L 120.5 . . ?
C00S C00L C00Q 119.1(17) . . ?
C00A C00M H00M 129(10) . . ?
C00J C00M C00A 105.7(15) . . ?
C00J C00M H00M 124(10) . . ?
H00A C00N H00B 109.5 . . ?
H00A C00N H00C 109.5 . . ?
H00B C00N H00C 109.5 . . ?
C00R C00N H00A 109.5 . . ?
C00R C00N H00B 109.5 . . ?
C00R C00N H00C 109.5 . . ?
C00F C00O H00O 120.1 . . ?
C00I C00O C00F 119.9(16) . . ?
C00I C00O H00O 120.1 . . ?
C00C C00P H00P 118.5 . . ?
C00G C00P C00C 123.0(16) . . ?
C00G C00P H00P 118.5 . . ?
C00F C00Q C00L 119.3(15) . . ?
C00F C00Q C00X 120.4(15) . . ?
C00L C00Q C00X 120.3(16) . . ?
C00N C00R N006 106.5(12) . . ?
C00N C00R C00V 112.8(14) . . ?
C00N C00R C00W 112.6(15) . . ?
C00V C00R N006 103.7(13) . . ?
C00W C00R N006 112.2(12) . . ?
C00W C00R C00V 108.7(14) . . ?
C00I C00S C00L 123.5(17) . . ?
C00I C00S H00S 118.2 . . ?
C00L C00S H00S 118.3 . . ?
H00D C00T H00E 109.5 . . ?
H00D C00T H00I 109.5 . . ?
H00E C00T H00I 109.5 . . ?
C00Y C00T H00D 109.5 . . ?
C00Y C00T H00E 109.5 . . ?
C00Y C00T H00I 109.5 . . ?
H00N C00U H00Q 109.5 . . ?
H00N C00U H00R 109.5 . . ?
H00Q C00U H00R 109.5 . . ?
C00Y C00U H00N 109.5 . . ?
C00Y C00U H00Q 109.5 . . ?
C00Y C00U H00R 109.5 . . ?
C00R C00V H00T 109.5 . . ?
C00R C00V H00U 109.5 . . ?
C00R C00V H00V 109.5 . . ?
H00T C00V H00U 109.5 . . ?
H00T C00V H00V 109.5 . . ?
H00U C00V H00V 109.5 . . ?
C00R C00W H00W 109.5 . . ?
C00R C00W H00X 109.5 . . ?
C00R C00W H00Y 109.5 . . ?
H00W C00W H00X 109.5 . . ?
H00W C00W H00Y 109.5 . . ?
H00X C00W H00Y 109.5 . . ?
K002 C00X H00Z 64.9 2_665 . ?
K002 C00X H 54.2 2_665 . ?
K002 C00X HA 96.6 2_665 . ?
C00Q C00X K002 153.3(11) . 2_665 ?
C00Q C00X H00Z 109.5 . . ?
C00Q C00X H 109.5 . . ?
C00Q C00X HA 109.5 . . ?
H00Z C00X H 109.5 . . ?
H00Z C00X HA 109.5 . . ?
H C00X HA 109.5 . . ?
N005 C00Y C00T 107.8(13) . . ?
N005 C00Y C00U 111.1(13) . . ?
N005 C00Y C010 105.2(14) . . ?
C00T C00Y C010 108.6(14) . . ?
C00U C00Y C00T 113.7(16) . . ?
C00U C00Y C010 109.9(16) . . ?
C00C C00Z H00 109.5 . . ?
C00C C00Z HB 109.5 . . ?
C00C C00Z HC 109.5 . . ?
H00 C00Z HB 109.5 . . ?
H00 C00Z HC 109.5 . . ?
HB C00Z HC 109.5 . . ?
C00Y C010 H01A 109.5 . . ?
C00Y C010 H01B 109.5 . . ?
C00Y C010 H01C 109.5 . . ?
H01A C010 H01B 109.5 . . ?
H01A C010 H01C 109.5 . . ?
H01B C010 H01C 109.5 . . ?

loop_
_geom_bond_atom_site_label_1
_geom_bond_atom_site_label_2
_geom_bond_distance
_geom_bond_site_symmetry_2
_geom_bond_publ_flag
Co01 K002 3.586(5) 2_666 ?
Co01 K002 3.278(5) . ?
Co01 O003 1.956(12) . ?
Co01 N005 1.926(14) . ?
Co01 N006 1.935(14) . ?
Co01 N008 1.938(12) . ?
K002 O003 2.643(11) 2_666 ?
K002 O003 2.577(11) . ?
K002 N004 3.335(13) 2_666 ?
K002 N005 3.130(13) . ?
K002 N007 3.182(14) . ?
K002 N008 3.249(13) . ?
K002 C00A 3.328(17) 2_666 ?
K002 C00B 3.070(15) 2_666 ?
K002 C00D 3.170(16) . ?
K002 C00E 3.296(16) . ?
K002 C00X 3.266(18) 2_665 ?
N004 N006 1.322(17) . ?
N004 C00B 1.348(18) . ?
N005 N007 1.377(17) . ?
N005 C00Y 1.49(2) . ?
N006 C00R 1.567(19) . ?
N007 C00D 1.329(18) . ?
N008 C00A 1.354(19) . ?
N008 C00E 1.379(19) . ?
C009 C00B 1.47(2) . ?
C009 C00G 1.39(2) . ?
C009 C00K 1.41(2) . ?
C00A C00B 1.43(2) . ?
C00A C00M 1.44(2) . ?
C00C C00H 1.38(2) . ?
C00C C00P 1.42(2) . ?
C00C C00Z 1.49(2) . ?
C00D C00E 1.41(2) . ?
C00D C00I 1.49(2) . ?
C00E C00J 1.42(2) . ?
C00F H00F 0.9500 . ?
C00F C00O 1.42(2) . ?
C00F C00Q 1.34(2) . ?
C00G H00G 0.9500 . ?
C00G C00P 1.33(2) . ?
C00H H00H 0.9500 . ?
C00H C00K 1.34(2) . ?
C00I C00O 1.39(2) . ?
C00I C00S 1.38(2) . ?
C00J H00J 0.98(16) . ?
C00J C00M 1.38(2) . ?
C00K H00K 0.9500 . ?
C00L H00L 0.9500 . ?
C00L C00Q 1.38(2) . ?
C00L C00S 1.38(2) . ?
C00M H00M 0.79(14) . ?
C00N H00A 0.9800 . ?
C00N H00B 0.9800 . ?
C00N H00C 0.9800 . ?
C00N C00R 1.49(2) . ?
C00O H00O 0.9500 . ?
C00P H00P 0.9500 . ?
C00Q C00X 1.54(2) . ?
C00R C00V 1.53(2) . ?
C00R C00W 1.51(2) . ?
C00S H00S 0.9500 . ?
C00T H00D 0.9800 . ?
C00T H00E 0.9800 . ?
C00T H00I 0.9800 . ?
C00T C00Y 1.52(2) . ?
C00U H00N 0.9800 . ?
C00U H00Q 0.9800 . ?
C00U H00R 0.9800 . ?
C00U C00Y 1.50(2) . ?
C00V H00T 0.9800 . ?
C00V H00U 0.9800 . ?
C00V H00V 0.9800 . ?
C00W H00W 0.9800 . ?
C00W H00X 0.9800 . ?
C00W H00Y 0.9800 . ?
C00X H00Z 0.9800 . ?
C00X H 0.9800 . ?
C00X HA 0.9800 . ?
C00Y C010 1.52(2) . ?
C00Z H00 0.9800 . ?
C00Z HB 0.9800 . ?
C00Z HC 0.9800 . ?
C010 H01A 0.9800 . ?
C010 H01B 0.9800 . ?
C010 H01C 0.9800 . ?

loop_
_geom_torsion_atom_site_label_1
_geom_torsion_atom_site_label_2
_geom_torsion_atom_site_label_3
_geom_torsion_atom_site_label_4
_geom_torsion
_geom_torsion_site_symmetry_1
_geom_torsion_site_symmetry_2
_geom_torsion_site_symmetry_3
_geom_torsion_site_symmetry_4
_geom_torsion_publ_flag
Co01 N005 N007 K002 -64.7(9) . . . . ?
Co01 N005 N007 C00D -2(2) . . . . ?
Co01 N005 C00Y C00T -94.4(15) . . . . ?
Co01 N005 C00Y C00U 140.4(13) . . . . ?
Co01 N005 C00Y C010 21.4(18) . . . . ?
Co01 N006 C00R C00N -58.0(16) . . . . ?
Co01 N006 C00R C00V 61.3(15) . . . . ?
Co01 N006 C00R C00W 178.3(11) . . . . ?
Co01 N008 C00A K002 -56.0(10) . . . 2_666 ?
Co01 N008 C00A C00B 4(2) . . . . ?
Co01 N008 C00A C00M 180.0(11) . . . . ?
Co01 N008 C00E K002 59.5(10) . . . . ?
Co01 N008 C00E C00D 0(2) . . . . ?
Co01 N008 C00E C00J -177.6(11) . . . . ?
K002 N004 N006 Co01 44.0(11) 2_666 . . . ?
K002 N004 N006 C00R -125.2(10) 2_666 . . . ?
K002 N004 C00B C009 95.6(12) 2_666 . . . ?
K002 N004 C00B C00A -86.1(15) 2_666 . . . ?
K002 N005 N007 C00D 62.9(14) . . . . ?
K002 N005 C00Y C00T 168.9(10) . . . . ?
K002 N005 C00Y C00U 43.8(19) . . . . ?
K002 N005 C00Y C010 -75.2(15) . . . . ?
K002 N007 C00D C00E 71.1(15) . . . . ?
K002 N007 C00D C00I -113.0(12) . . . . ?
K002 N008 C00A K002 38.5(9) . . . 2_666 ?
K002 N008 C00A C00B 98.9(15) . . . . ?
K002 N008 C00A C00M -85.5(16) . . . . ?
K002 N008 C00E C00D -59.2(13) . . . . ?
K002 N008 C00E C00J 123.0(12) . . . . ?
K002 C009 C00B N004 -91.5(12) 2_666 . . . ?
K002 C009 C00B C00A 90.1(13) 2_666 . . . ?
K002 C009 C00G C00P -100.2(17) 2_666 . . . ?
K002 C009 C00K C00H 133.9(16) 2_666 . . . ?
K002 C00A C00B N004 87.1(14) 2_666 . . . ?
K002 C00A C00B C009 -94.8(13) 2_666 . . . ?
K002 C00A C00M C00J -104.6(15) 2_666 . . . ?
K002 C00D C00E N008 60.9(13) . . . . ?
K002 C00D C00E C00J -121.7(17) . . . . ?
K002 C00D C00I C00O 51.5(18) . . . . ?
K002 C00D C00I C00S -124.4(14) . . . . ?
K002 C00E C00J C00M 85.0(16) . . . . ?
N004 N006 C00R C00N 111.9(14) . . . . ?
N004 N006 C00R C00V -128.9(13) . . . . ?
N004 N006 C00R C00W -11.8(18) . . . . ?
N005 N007 C00D K002 -61.9(13) . . . . ?
N005 N007 C00D C00E 9(2) . . . . ?
N005 N007 C00D C00I -174.8(13) . . . . ?
N006 N004 C00B K002 77.5(13) . . . 2_666 ?
N006 N004 C00B C009 173.1(13) . . . . ?
N006 N004 C00B C00A -9(2) . . . . ?
N007 N005 C00Y C00T 79.4(15) . . . . ?
N007 N005 C00Y C00U -45.8(18) . . . . ?
N007 N005 C00Y C010 -164.8(13) . . . . ?
N007 C00D C00E K002 -69.3(15) . . . . ?
N007 C00D C00E N008 -8(2) . . . . ?
N007 C00D C00E C00J 169.1(16) . . . . ?
N007 C00D C00I C00O 139.0(15) . . . . ?
N007 C00D C00I C00S -37(2) . . . . ?
N008 C00A C00B K002 -70.4(15) . . . 2_666 ?
N008 C00A C00B N004 17(2) . . . . ?
N008 C00A C00B C009 -165.2(14) . . . . ?
N008 C00A C00M C00J -5(2) . . . . ?
N008 C00E C00J C00M -1(2) . . . . ?
C009 C00G C00P C00C 7(3) . . . . ?
C00A N008 C00E K002 -124.7(11) . . . . ?
C00A N008 C00E C00D 176.1(14) . . . . ?
C00A N008 C00E C00J -1.8(18) . . . . ?
C00B N004 N006 Co01 -20(2) . . . . ?
C00B N004 N006 C00R 170.8(13) . . . . ?
C00B C009 C00G C00P -176.9(14) . . . . ?
C00B C009 C00K K002 40.0(14) . . . 2_666 ?
C00B C009 C00K C00H 173.9(15) . . . . ?
C00B C00A C00M C00J 170.6(16) . . . . ?
C00C C00H C00K K002 106.1(18) . . . 2_666 ?
C00C C00H C00K C009 -1(3) . . . . ?
C00D C00E C00J C00M -178.8(16) . . . . ?
C00D C00I C00O C00F -177.7(15) . . . . ?
C00D C00I C00S C00L -180.0(15) . . . . ?
C00E N008 C00A K002 128.0(10) . . . 2_666 ?
C00E N008 C00A C00B -171.6(14) . . . . ?
C00E N008 C00A C00M 4.0(18) . . . . ?
C00E C00D C00I C00O -45(2) . . . . ?
C00E C00D C00I C00S 139.4(16) . . . . ?
C00E C00J C00M C00A 3(2) . . . . ?
C00F C00Q C00X K002 -114(3) . . . 2_665 ?
C00G C009 C00B K002 124.2(14) . . . 2_666 ?
C00G C009 C00B N004 33(2) . . . . ?
C00G C009 C00B C00A -145.7(16) . . . . ?
C00G C009 C00K K002 -131.3(13) . . . 2_666 ?
C00G C009 C00K C00H 3(2) . . . . ?
C00H C00C C00P C00G -5(2) . . . . ?
C00I C00D C00E K002 115.1(14) . . . . ?
C00I C00D C00E N008 176.0(14) . . . . ?
C00I C00D C00E C00J -7(3) . . . . ?
C00K C009 C00B K002 -46.4(16) . . . 2_666 ?
C00K C009 C00B N004 -137.9(16) . . . . ?
C00K C009 C00B C00A 44(2) . . . . ?
C00K C009 C00G C00P -5(2) . . . . ?
C00L C00Q C00X K002 64(3) . . . 2_665 ?
C00M C00A C00B K002 114.8(16) . . . 2_666 ?
C00M C00A C00B N004 -158.1(16) . . . . ?
C00M C00A C00B C009 20(2) . . . . ?
C00O C00F C00Q C00L 4(2) . . . . ?
C00O C00F C00Q C00X -177.7(15) . . . . ?
C00O C00I C00S C00L 4(3) . . . . ?
C00P C00C C00H C00K 2(2) . . . . ?
C00Q C00F C00O C00I -2(2) . . . . ?
C00Q C00L C00S C00I -2(3) . . . . ?
C00S C00I C00O C00F -2(2) . . . . ?
C00S C00L C00Q C00F -2(2) . . . . ?
C00S C00L C00Q C00X 179.9(15) . . . . ?
C00Y N005 N007 K002 121.7(10) . . . . ?
C00Y N005 N007 C00D -175.5(14) . . . . ?
C00Z C00C C00H C00K -177.2(15) . . . . ?
C00Z C00C C00P C00G 174.4(16) . . . . ?
